data_2231694
loop_
_publ_author_name
'Kargar, Hadi'
'Kia, Reza'
'Moghadam, Majid'
'Froozandeh, Fatemeh'
'Tahir, Muhammad Nawaz'

_publ_section_title
;
 {2,2'-[(2,2-Dimethylpropane-1,3-diyldinitrilo)bis(phenylmethylidyne)]diphenolato}nickel(II)
;
_journal_coeditor_code SU2297
_journal_issue 9
_journal_name_full 'Acta Crystallographica Section E'
_journal_page_first m1173
_journal_paper_doi 10.1107/S1600536811029813
_journal_volume 67
_journal_year 2011
_chemical_formula_iupac '[Ni (C31 H28 N2 O2)]'
_chemical_formula_moiety 'C31 H28 N2 Ni O2'
_chemical_formula_sum 'C31 H28 N2 Ni O2'
_chemical_formula_weight 519.26
_chemical_name_systematic {2,2'-[(2,2-Dimethylpropane-1,3-diyldinitrilo)bis(phenylmethylidyne)]diphenolato}nickel(II)
_space_group_IT_number 14
_symmetry_cell_setting monoclinic
_symmetry_space_group_name_Hall '-P 2ybc'
_symmetry_space_group_name_H-M 'P 1 21/c 1'
_atom_sites_solution_hydrogens geom
_atom_sites_solution_primary direct
_atom_sites_solution_secondary difmap
_audit_creation_method SHELXL-97
_cell_angle_alpha 90.00
_cell_angle_beta 124.319(9)
_cell_angle_gamma 90.00
_cell_formula_units_Z 8
_cell_length_a 23.722(3)
_cell_length_b 9.4716(6)
_cell_length_c 26.961(4)
_cell_measurement_reflns_used 220
_cell_measurement_temperature 291(2)
_cell_measurement_theta_max 20.04
_cell_measurement_theta_min 2.92
_cell_volume 5003.2(12)
_computing_cell_refinement 'X-AREA (Stoe & Cie, 2009)'
_computing_data_collection 'X-AREA (Stoe & Cie, 2009)'
_computing_data_reduction 'X-RED (Stoe & Cie, 2009)'
_computing_molecular_graphics 'SHELXTL (Sheldrick, 2008)'
_computing_publication_material 'SHELXTL (Sheldrick, 2008) and PLATON (Spek, 2009)'
_computing_structure_refinement 'SHELXL97 (Sheldrick, 2008)'
_computing_structure_solution 'SHELXS97 (Sheldrick, 2008)'
_diffrn_ambient_temperature 291(2)
_diffrn_measured_fraction_theta_full 0.977
_diffrn_measured_fraction_theta_max 0.977
_diffrn_measurement_device_type 'Stoe IPDS 2T image-plate'
_diffrn_measurement_method \w
_diffrn_radiation_monochromator graphite
_diffrn_radiation_source 'fine-focus sealed tube'
_diffrn_radiation_type MoK\a
_diffrn_radiation_wavelength 0.71073
_diffrn_reflns_av_R_equivalents 0.1173
_diffrn_reflns_av_sigmaI/netI 0.3985
_diffrn_reflns_limit_h_max 27
_diffrn_reflns_limit_h_min -28
_diffrn_reflns_limit_k_max 11
_diffrn_reflns_limit_k_min -10
_diffrn_reflns_limit_l_max 32
_diffrn_reflns_limit_l_min -30
_diffrn_reflns_number 23324
_diffrn_reflns_theta_full 25.00
_diffrn_reflns_theta_max 25.00
_diffrn_reflns_theta_min 1.83
_diffrn_standards_decay_% 0
_diffrn_standards_number 0
_exptl_absorpt_coefficient_mu 0.807
_exptl_absorpt_correction_T_max 1.000
_exptl_absorpt_correction_T_min 0.830
_exptl_absorpt_correction_type multi-scan
_exptl_absorpt_process_details '[MULABS (Blessing, 1995) in PLATON (Spek, 2009)]'
_exptl_crystal_colour dark-red
_exptl_crystal_density_diffrn 1.379
_exptl_crystal_density_method 'not measured'
_exptl_crystal_description block
_exptl_crystal_F_000 2176
_exptl_crystal_size_max 0.24
_exptl_crystal_size_mid 0.12
_exptl_crystal_size_min 0.08
_refine_diff_density_max 0.226
_refine_diff_density_min -0.241
_refine_ls_extinction_method none
_refine_ls_goodness_of_fit_ref 0.614
_refine_ls_hydrogen_treatment constr
_refine_ls_matrix_type full
_refine_ls_number_parameters 649
_refine_ls_number_reflns 8608
_refine_ls_number_restraints 0
_refine_ls_restrained_S_all 0.614
_refine_ls_R_factor_all 0.2240
_refine_ls_R_factor_gt 0.0533
_refine_ls_shift/su_max 0.001
_refine_ls_shift/su_mean 0.000
_refine_ls_structure_factor_coef Fsqd
_refine_ls_weighting_details 'calc w=1/[\s^2^(Fo^2^)+(0.0050P)^2^] where P=(Fo^2^+2Fc^2^)/3'
_refine_ls_weighting_scheme calc
_refine_ls_wR_factor_gt 0.0571
_refine_ls_wR_factor_ref 0.0966
_reflns_number_gt 2512
_reflns_number_total 8608
_reflns_threshold_expression I>2\s(I)
_cod_data_source_file su2297.cif
_cod_data_source_block I
_cod_original_cell_volume 5003.2(10)
_cod_original_sg_symbol_H-M 'P 21/c'
_cod_database_code 2231694
_cod_database_fobs_code 2231694

loop_
_symmetry_equiv_pos_as_xyz
'x, y, z'
'-x, y+1/2, -z+1/2'
'-x, -y, -z'
'x, -y-1/2, z-1/2'

loop_
_atom_site_type_symbol
_atom_site_label
_atom_site_fract_x
_atom_site_fract_y
_atom_site_fract_z
_atom_site_U_iso_or_equiv
_atom_site_adp_type
_atom_site_calc_flag
_atom_site_refinement_flags
_atom_site_occupancy
_atom_site_symmetry_multiplicity
Ni Ni1 1.02997(5) 0.78653(13) 0.65990(4) 0.0311(3) Uani d . 1 1
O O1 1.0842(2) 0.8006(7) 0.6312(2) 0.0507(19) Uani d . 1 1
O O2 1.1123(2) 0.8077(7) 0.7328(2) 0.054(2) Uani d . 1 1
N N1 0.9521(3) 0.7266(8) 0.5836(2) 0.0324(19) Uani d . 1 1
N N2 0.9807(3) 0.8051(7) 0.6956(2) 0.0290(18) Uani d . 1 1
C C1 1.0658(4) 0.8149(10) 0.5766(3) 0.034(2) Uani d . 1 1
C C2 1.1152(4) 0.8582(9) 0.5660(3) 0.038(3) Uani d . 1 1
H H2A 1.1595 0.8755 0.5989 0.046 Uiso calc R 1 1
C C3 1.1012(4) 0.8759(10) 0.5096(3) 0.044(3) Uani d . 1 1
H H3A 1.1352 0.9040 0.5046 0.052 Uiso calc R 1 1
C C4 1.0358(4) 0.8513(10) 0.4605(3) 0.047(3) Uani d . 1 1
H H4A 1.0253 0.8636 0.4220 0.057 Uiso calc R 1 1
C C5 0.9863(4) 0.8089(10) 0.4683(3) 0.043(3) Uani d . 1 1
H H5A 0.9424 0.7934 0.4346 0.052 Uiso calc R 1 1
C C6 0.9993(3) 0.7877(9) 0.5257(3) 0.031(2) Uani d . 1 1
C C7 0.9468(3) 0.7330(9) 0.5322(3) 0.033(2) Uani d . 1 1
C C8 0.8828(4) 0.6750(10) 0.4753(3) 0.030(2) Uani d . 1 1
C C9 0.8779(4) 0.5353(10) 0.4586(3) 0.044(3) Uani d . 1 1
H H9A 0.9147 0.4745 0.4813 0.053 Uiso calc R 1 1
C C10 0.8181(4) 0.4868(10) 0.4081(3) 0.050(3) Uani d . 1 1
H H10A 0.8147 0.3923 0.3974 0.061 Uiso calc R 1 1
C C11 0.7642(4) 0.5735(11) 0.3738(3) 0.048(3) Uani d . 1 1
H H11A 0.7236 0.5378 0.3409 0.057 Uiso calc R 1 1
C C12 0.7699(4) 0.7168(11) 0.3879(3) 0.046(3) Uani d . 1 1
H H12A 0.7341 0.7778 0.3628 0.055 Uiso calc R 1 1
C C13 0.8287(4) 0.7687(10) 0.4393(3) 0.046(3) Uani d . 1 1
H H13A 0.8323 0.8635 0.4497 0.055 Uiso calc R 1 1
C C14 0.9025(3) 0.6505(8) 0.5891(3) 0.033(2) Uani d . 1 1
H H14A 0.9262 0.5774 0.6192 0.040 Uiso calc R 1 1
H H14B 0.8704 0.6041 0.5511 0.040 Uiso calc R 1 1
C C15 0.8626(4) 0.7401(9) 0.6057(3) 0.034(2) Uani d . 1 1
C C16 0.9092(3) 0.8557(9) 0.6521(3) 0.036(2) Uani d . 1 1
H H16A 0.9100 0.9374 0.6308 0.044 Uiso calc R 1 1
H H16B 0.8900 0.8851 0.6741 0.044 Uiso calc R 1 1
C C17 1.0024(4) 0.7955(9) 0.7519(3) 0.028(2) Uani d . 1 1
C C18 0.9564(4) 0.8038(10) 0.7730(3) 0.030(2) Uani d . 1 1
C C19 0.9331(4) 0.6818(10) 0.7838(3) 0.040(2) Uani d . 1 1
H H19A 0.9454 0.5946 0.7768 0.048 Uiso calc R 1 1
C C20 0.8916(3) 0.6868(11) 0.8048(3) 0.042(3) Uani d . 1 1
H H20A 0.8759 0.6038 0.8116 0.051 Uiso calc R 1 1
C C21 0.8737(4) 0.8168(14) 0.8157(4) 0.056(3) Uani d . 1 1
H H21A 0.8464 0.8216 0.8304 0.068 Uiso calc R 1 1
C C22 0.8962(4) 0.9379(11) 0.8048(4) 0.051(3) Uani d . 1 1
H H22A 0.8833 1.0249 0.8113 0.061 Uiso calc R 1 1
C C23 0.9380(4) 0.9330(10) 0.7842(3) 0.038(3) Uani d . 1 1
H H23A 0.9538 1.0163 0.7778 0.046 Uiso calc R 1 1
C C24 1.0757(3) 0.7739(9) 0.7995(3) 0.032(2) Uani d . 1 1
C C25 1.0976(4) 0.7541(9) 0.8595(3) 0.042(3) Uani d . 1 1
H H25A 1.0650 0.7507 0.8684 0.051 Uiso calc R 1 1
C C26 1.1646(4) 0.7396(10) 0.9052(3) 0.054(3) Uani d . 1 1
H H26A 1.1777 0.7251 0.9444 0.065 Uiso calc R 1 1
C C27 1.2131(4) 0.7473(11) 0.8914(3) 0.056(3) Uani d . 1 1
H H27A 1.2592 0.7380 0.9219 0.067 Uiso calc R 1 1
C C28 1.1944(4) 0.7678(10) 0.8345(3) 0.054(3) Uani d . 1 1
H H28A 1.2280 0.7718 0.8269 0.065 Uiso calc R 1 1
C C29 1.1253(4) 0.7834(10) 0.7860(3) 0.035(2) Uani d . 1 1
C C30 0.8047(3) 0.8248(9) 0.5513(3) 0.055(3) Uani d . 1 1
H H30A 0.7736 0.7605 0.5201 0.083 Uiso calc R 1 1
H H30B 0.8240 0.8866 0.5363 0.083 Uiso calc R 1 1
H H30C 0.7807 0.8797 0.5637 0.083 Uiso calc R 1 1
C C31 0.8321(4) 0.6435(10) 0.6292(3) 0.059(3) Uani d . 1 1
H H31A 0.8679 0.5918 0.6631 0.088 Uiso calc R 1 1
H H31B 0.8013 0.5786 0.5982 0.088 Uiso calc R 1 1
H H31C 0.8077 0.6986 0.6411 0.088 Uiso calc R 1 1
Ni Ni2 0.53222(5) 0.89266(12) 0.72050(4) 0.0273(3) Uani d . 1 1
O O3 0.6131(2) 0.9183(7) 0.7276(2) 0.0426(18) Uani d . 1 1
O O4 0.5829(2) 0.9419(7) 0.8019(2) 0.0405(18) Uani d . 1 1
N N3 0.4869(3) 0.8180(7) 0.6412(2) 0.0281(18) Uani d . 1 1
N N4 0.4505(3) 0.9045(7) 0.7181(2) 0.0285(18) Uani d . 1 1
C C32 0.6266(4) 0.9007(10) 0.6874(3) 0.032(2) Uani d . 1 1
C C33 0.6938(4) 0.9313(9) 0.7043(3) 0.038(2) Uani d . 1 1
H H33A 0.7255 0.9647 0.7429 0.046 Uiso calc R 1 1
C C34 0.7135(4) 0.9136(10) 0.6662(3) 0.045(3) Uani d . 1 1
H H34A 0.7576 0.9371 0.6782 0.054 Uiso calc R 1 1
C C35 0.6674(4) 0.8602(9) 0.6091(3) 0.046(3) Uani d . 1 1
H H35A 0.6811 0.8439 0.5833 0.056 Uiso calc R 1 1
C C36 0.6019(4) 0.8316(9) 0.5906(3) 0.037(3) Uani d . 1 1
H H36A 0.5714 0.7994 0.5516 0.044 Uiso calc R 1 1
C C37 0.5787(3) 0.8485(9) 0.6275(3) 0.028(2) Uani d . 1 1
C C38 0.5097(3) 0.8071(9) 0.6077(3) 0.025(2) Uani d . 1 1
C C39 0.4662(4) 0.7477(10) 0.5448(3) 0.034(2) Uani d . 1 1
C C40 0.4368(4) 0.8401(10) 0.4967(3) 0.043(3) Uani d . 1 1
H H40A 0.4425 0.9370 0.5033 0.051 Uiso calc R 1 1
C C41 0.3986(4) 0.7873(13) 0.4380(3) 0.053(3) Uani d . 1 1
H H41A 0.3800 0.8483 0.4053 0.063 Uiso calc R 1 1
C C42 0.3889(4) 0.6428(13) 0.4292(4) 0.054(3) Uani d . 1 1
H H42A 0.3618 0.6070 0.3904 0.065 Uiso calc R 1 1
C C43 0.4190(4) 0.5516(11) 0.4773(4) 0.054(3) Uani d . 1 1
H H43A 0.4135 0.4547 0.4710 0.065 Uiso calc R 1 1
C C44 0.4577(4) 0.6055(10) 0.5355(3) 0.043(2) Uani d . 1 1
H H44A 0.4778 0.5443 0.5681 0.051 Uiso calc R 1 1
C C45 0.4199(3) 0.7514(8) 0.6211(3) 0.029(2) Uani d . 1 1
H H45A 0.4272 0.6851 0.6516 0.035 Uiso calc R 1 1
H H45B 0.4036 0.6983 0.5846 0.035 Uiso calc R 1 1
C C46 0.3645(3) 0.8560(9) 0.6092(3) 0.033(2) Uani d . 1 1
C C47 0.3940(3) 0.9652(9) 0.6615(3) 0.036(2) Uani d . 1 1
H H47A 0.4099 1.0480 0.6517 0.043 Uiso calc R 1 1
H H47B 0.3581 0.9947 0.6663 0.043 Uiso calc R 1 1
C C48 0.4448(3) 0.8768(9) 0.7615(3) 0.026(2) Uani d . 1 1
C C49 0.3789(3) 0.8908(11) 0.7567(3) 0.029(2) Uani d . 1 1
C C50 0.3352(4) 0.7777(11) 0.7428(3) 0.044(3) Uani d . 1 1
H H50A 0.3467 0.6880 0.7372 0.053 Uiso calc R 1 1
C C51 0.2742(4) 0.8000(12) 0.7373(3) 0.056(3) Uani d . 1 1
H H51A 0.2445 0.7248 0.7278 0.067 Uiso calc R 1 1
C C52 0.2570(4) 0.9323(12) 0.7456(4) 0.058(3) Uani d . 1 1
H H52A 0.2154 0.9462 0.7409 0.070 Uiso calc R 1 1
C C53 0.2999(4) 1.0415(11) 0.7606(4) 0.055(3) Uani d . 1 1
H H53A 0.2882 1.1298 0.7673 0.066 Uiso calc R 1 1
C C54 0.3611(4) 1.0242(10) 0.7661(4) 0.044(3) Uani d . 1 1
H H54A 0.3903 1.1006 0.7760 0.052 Uiso calc R 1 1
C C55 0.5051(4) 0.8366(9) 0.8212(3) 0.031(2) Uani d . 1 1
C C56 0.4964(3) 0.7722(10) 0.8633(3) 0.041(3) Uani d . 1 1
H H56A 0.4532 0.7419 0.8516 0.049 Uiso calc R 1 1
C C57 0.5511(4) 0.7536(10) 0.9217(3) 0.051(3) Uani d . 1 1
H H57A 0.5453 0.7076 0.9491 0.061 Uiso calc R 1 1
C C58 0.6140(4) 0.8031(11) 0.9394(3) 0.052(3) Uani d . 1 1
H H58A 0.6503 0.7936 0.9794 0.063 Uiso calc R 1 1
C C59 0.6246(4) 0.8659(10) 0.8999(3) 0.050(3) Uani d . 1 1
H H59A 0.6679 0.8988 0.9134 0.060 Uiso calc R 1 1
C C60 0.5695(4) 0.8823(10) 0.8375(3) 0.029(2) Uani d . 1 1
C C61 0.3381(4) 0.9449(10) 0.5511(3) 0.059(3) Uani d . 1 1
H H61A 0.3197 0.8827 0.5172 0.088 Uiso calc R 1 1
H H61B 0.3752 0.9980 0.5556 0.088 Uiso calc R 1 1
H H61C 0.3031 1.0084 0.5448 0.088 Uiso calc R 1 1
C C62 0.3060(3) 0.7700(10) 0.6021(4) 0.058(3) Uani d . 1 1
H H62A 0.3223 0.7170 0.6381 0.087 Uiso calc R 1 1
H H62B 0.2886 0.7063 0.5688 0.087 Uiso calc R 1 1
H H62C 0.2702 0.8325 0.5948 0.087 Uiso calc R 1 1

loop_
_atom_site_aniso_label
_atom_site_aniso_U_11
_atom_site_aniso_U_22
_atom_site_aniso_U_33
_atom_site_aniso_U_12
_atom_site_aniso_U_13
_atom_site_aniso_U_23
Ni1 0.0228(5) 0.0430(8) 0.0227(5) -0.0028(6) 0.0098(4) 0.0008(6)
O1 0.026(3) 0.097(6) 0.028(3) -0.009(3) 0.015(3) 0.001(3)
O2 0.022(3) 0.103(6) 0.029(3) -0.010(3) 0.010(3) -0.001(3)
N1 0.030(4) 0.043(6) 0.027(3) -0.005(4) 0.019(3) -0.001(4)
N2 0.021(3) 0.037(5) 0.028(3) 0.000(3) 0.013(3) 0.000(3)
C1 0.039(5) 0.038(7) 0.037(5) 0.003(5) 0.028(4) -0.003(4)
C2 0.028(4) 0.053(8) 0.037(4) -0.007(4) 0.020(4) 0.000(4)
C3 0.042(5) 0.059(8) 0.037(5) -0.006(5) 0.027(4) -0.007(5)
C4 0.048(5) 0.071(9) 0.036(5) 0.000(5) 0.031(5) 0.001(5)
C5 0.032(4) 0.062(8) 0.026(4) -0.009(5) 0.010(4) -0.004(5)
C6 0.022(4) 0.043(6) 0.030(4) -0.009(4) 0.017(4) 0.001(4)
C7 0.026(4) 0.032(6) 0.025(4) 0.006(4) 0.005(4) 0.001(4)
C8 0.028(4) 0.035(7) 0.024(4) -0.004(4) 0.014(4) -0.005(4)
C9 0.033(5) 0.047(7) 0.042(5) 0.007(5) 0.016(4) 0.002(5)
C10 0.048(6) 0.045(7) 0.039(5) -0.002(5) 0.013(5) -0.011(5)
C11 0.029(5) 0.074(9) 0.029(4) -0.026(5) 0.009(4) -0.020(5)
C12 0.031(4) 0.072(8) 0.030(4) 0.011(5) 0.014(4) 0.007(5)
C13 0.051(5) 0.052(7) 0.032(4) 0.000(5) 0.022(4) -0.007(5)
C14 0.022(4) 0.043(7) 0.027(4) -0.005(4) 0.009(4) 0.003(4)
C15 0.031(4) 0.039(7) 0.026(4) 0.002(4) 0.012(4) 0.010(4)
C16 0.030(4) 0.044(7) 0.034(4) 0.015(4) 0.018(4) 0.015(4)
C17 0.035(4) 0.030(6) 0.026(4) -0.003(5) 0.022(4) 0.004(4)
C18 0.028(4) 0.035(6) 0.027(4) -0.005(5) 0.016(4) -0.003(5)
C19 0.036(5) 0.036(7) 0.044(5) -0.004(4) 0.020(4) -0.010(5)
C20 0.027(4) 0.078(9) 0.032(4) -0.012(5) 0.023(4) 0.004(5)
C21 0.036(5) 0.106(11) 0.041(5) 0.014(6) 0.030(4) 0.000(6)
C22 0.041(5) 0.053(9) 0.057(6) 0.006(5) 0.026(5) 0.001(6)
C23 0.038(5) 0.049(8) 0.039(5) -0.009(5) 0.029(4) -0.006(5)
C24 0.016(4) 0.046(7) 0.026(4) 0.002(4) 0.006(3) 0.006(4)
C25 0.039(5) 0.049(8) 0.043(5) 0.003(5) 0.026(4) 0.013(5)
C26 0.038(5) 0.093(10) 0.017(4) 0.002(5) 0.006(4) 0.019(5)
C27 0.028(4) 0.100(10) 0.031(4) 0.010(5) 0.012(4) 0.029(5)
C28 0.029(4) 0.093(9) 0.041(5) 0.000(5) 0.020(4) 0.012(6)
C29 0.025(4) 0.045(7) 0.029(4) -0.007(4) 0.011(4) -0.001(5)
C30 0.034(5) 0.081(9) 0.039(4) 0.011(5) 0.014(4) 0.010(5)
C31 0.052(5) 0.079(9) 0.056(5) -0.023(5) 0.037(5) -0.014(5)
Ni2 0.0227(5) 0.0371(8) 0.0204(5) -0.0030(6) 0.0112(4) -0.0031(6)
O3 0.029(3) 0.065(5) 0.032(3) -0.003(3) 0.016(3) 0.002(3)
O4 0.030(3) 0.066(5) 0.029(3) -0.016(3) 0.018(3) -0.012(3)
N3 0.023(3) 0.026(5) 0.035(3) 0.001(3) 0.016(3) -0.002(3)
N4 0.024(3) 0.034(5) 0.021(3) -0.001(3) 0.009(3) -0.004(4)
C32 0.025(4) 0.037(6) 0.037(5) 0.001(4) 0.019(4) 0.002(5)
C33 0.032(5) 0.042(7) 0.032(4) -0.008(4) 0.013(4) 0.004(4)
C34 0.039(5) 0.066(8) 0.042(5) -0.005(5) 0.031(4) -0.008(5)
C35 0.051(5) 0.066(8) 0.048(5) -0.002(5) 0.044(5) -0.016(5)
C36 0.031(5) 0.053(8) 0.021(4) -0.009(4) 0.012(4) -0.006(4)
C37 0.018(4) 0.039(7) 0.028(4) -0.001(4) 0.014(4) -0.002(4)
C38 0.033(4) 0.017(6) 0.032(4) 0.006(4) 0.022(4) 0.010(4)
C39 0.031(4) 0.044(7) 0.026(4) -0.005(4) 0.015(4) -0.007(4)
C40 0.039(5) 0.051(8) 0.033(5) -0.015(5) 0.017(4) -0.005(5)
C41 0.042(5) 0.089(9) 0.025(4) 0.011(6) 0.017(4) 0.000(6)
C42 0.049(6) 0.088(10) 0.019(4) -0.011(6) 0.015(4) -0.028(6)
C43 0.063(6) 0.051(8) 0.051(6) 0.003(6) 0.034(5) -0.012(6)
C44 0.045(5) 0.034(7) 0.042(5) -0.002(5) 0.021(4) -0.006(5)
C45 0.031(4) 0.027(6) 0.025(4) -0.014(4) 0.013(3) -0.005(4)
C46 0.022(4) 0.042(7) 0.029(4) -0.003(4) 0.010(4) 0.003(4)
C47 0.026(4) 0.047(7) 0.034(4) 0.005(4) 0.017(4) 0.016(4)
C48 0.022(4) 0.021(6) 0.032(4) 0.005(4) 0.015(4) 0.007(4)
C49 0.018(4) 0.041(6) 0.026(4) 0.018(5) 0.012(3) 0.015(5)
C50 0.039(5) 0.050(7) 0.046(5) -0.003(5) 0.025(4) -0.005(5)
C51 0.027(5) 0.081(9) 0.054(5) -0.001(6) 0.021(4) 0.029(6)
C52 0.031(5) 0.079(10) 0.072(7) 0.022(6) 0.033(5) 0.027(7)
C53 0.048(6) 0.041(8) 0.073(6) 0.012(5) 0.033(5) 0.001(6)
C54 0.041(5) 0.038(7) 0.060(6) -0.006(5) 0.033(5) -0.003(5)
C55 0.034(5) 0.043(7) 0.023(4) 0.004(4) 0.020(4) 0.005(4)
C56 0.025(4) 0.065(8) 0.036(4) 0.010(5) 0.019(4) 0.005(5)
C57 0.056(6) 0.065(9) 0.041(5) 0.021(6) 0.032(5) 0.017(5)
C58 0.043(5) 0.080(9) 0.034(5) 0.019(6) 0.022(4) 0.012(6)
C59 0.025(4) 0.082(9) 0.043(5) 0.008(5) 0.020(4) -0.008(5)
C60 0.028(5) 0.034(6) 0.032(4) 0.005(4) 0.020(4) -0.001(4)
C61 0.055(6) 0.066(8) 0.041(5) 0.009(5) 0.019(5) 0.007(5)
C62 0.036(5) 0.070(9) 0.074(6) -0.012(5) 0.035(5) -0.015(6)

loop_
_atom_type_symbol
_atom_type_description
_atom_type_scat_dispersion_real
_atom_type_scat_dispersion_imag
_atom_type_scat_source
C C 0.0033 0.0016 'International Tables Vol C Tables 4.2.6.8 and 6.1.1.4'
H H 0.0000 0.0000 'International Tables Vol C Tables 4.2.6.8 and 6.1.1.4'
N N 0.0061 0.0033 'International Tables Vol C Tables 4.2.6.8 and 6.1.1.4'
Ni Ni 0.3393 1.1124 'International Tables Vol C Tables 4.2.6.8 and 6.1.1.4'
O O 0.0106 0.0060 'International Tables Vol C Tables 4.2.6.8 and 6.1.1.4'

loop_
_geom_angle_atom_site_label_1
_geom_angle_atom_site_label_2
_geom_angle_atom_site_label_3
_geom_angle
O2 Ni1 O1 82.5(2)
O2 Ni1 N2 92.0(2)
O1 Ni1 N2 169.5(3)
O2 Ni1 N1 167.8(3)
O1 Ni1 N1 92.8(2)
N2 Ni1 N1 94.3(2)
C1 O1 Ni1 128.5(5)
C29 O2 Ni1 127.2(5)
C7 N1 C14 121.6(6)
C7 N1 Ni1 125.2(5)
C14 N1 Ni1 112.5(5)
C17 N2 C16 117.8(6)
C17 N2 Ni1 129.3(5)
C16 N2 Ni1 112.4(4)
O1 C1 C6 124.4(8)
O1 C1 C2 118.5(7)
C6 C1 C2 117.1(7)
C3 C2 C1 123.2(7)
C3 C2 H2A 118.4
C1 C2 H2A 118.4
C2 C3 C4 118.9(8)
C2 C3 H3A 120.6
C4 C3 H3A 120.6
C5 C4 C3 120.2(7)
C5 C4 H4A 119.9
C3 C4 H4A 119.9
C4 C5 C6 122.4(7)
C4 C5 H5A 118.8
C6 C5 H5A 118.8
C5 C6 C1 118.2(7)
C5 C6 C7 120.9(6)
C1 C6 C7 120.8(6)
N1 C7 C6 124.3(6)
N1 C7 C8 119.4(7)
C6 C7 C8 116.2(6)
C9 C8 C13 120.3(7)
C9 C8 C7 121.7(7)
C13 C8 C7 118.0(8)
C10 C9 C8 119.5(8)
C10 C9 H9A 120.3
C8 C9 H9A 120.3
C11 C10 C9 121.5(9)
C11 C10 H10A 119.2
C9 C10 H10A 119.2
C10 C11 C12 119.7(7)
C10 C11 H11A 120.2
C12 C11 H11A 120.2
C13 C12 C11 120.3(8)
C13 C12 H12A 119.9
C11 C12 H12A 119.9
C12 C13 C8 118.6(9)
C12 C13 H13A 120.7
C8 C13 H13A 120.7
N1 C14 C15 115.3(7)
N1 C14 H14A 108.5
C15 C14 H14A 108.5
N1 C14 H14B 108.5
C15 C14 H14B 108.5
H14A C14 H14B 107.5
C31 C15 C14 108.1(7)
C31 C15 C30 109.3(6)
C14 C15 C30 112.2(6)
C31 C15 C16 112.4(6)
C14 C15 C16 110.7(6)
C30 C15 C16 104.2(7)
N2 C16 C15 112.4(6)
N2 C16 H16A 109.1
C15 C16 H16A 109.1
N2 C16 H16B 109.1
C15 C16 H16B 109.1
H16A C16 H16B 107.9
N2 C17 C24 121.3(7)
N2 C17 C18 123.2(6)
C24 C17 C18 115.6(6)
C19 C18 C23 118.7(8)
C19 C18 C17 120.2(9)
C23 C18 C17 121.1(9)
C18 C19 C20 121.3(9)
C18 C19 H19A 119.4
C20 C19 H19A 119.4
C19 C20 C21 119.3(9)
C19 C20 H20A 120.3
C21 C20 H20A 120.3
C22 C21 C20 119.7(9)
C22 C21 H21A 120.2
C20 C21 H21A 120.2
C21 C22 C23 121.0(10)
C21 C22 H22A 119.5
C23 C22 H22A 119.5
C22 C23 C18 120.0(10)
C22 C23 H23A 120.0
C18 C23 H23A 120.0
C25 C24 C29 118.9(6)
C25 C24 C17 120.5(7)
C29 C24 C17 120.5(6)
C26 C25 C24 122.7(8)
C26 C25 H25A 118.7
C24 C25 H25A 118.7
C25 C26 C27 118.1(7)
C25 C26 H26A 121.0
C27 C26 H26A 121.0
C28 C27 C26 121.2(7)
C28 C27 H27A 119.4
C26 C27 H27A 119.4
C27 C28 C29 122.2(8)
C27 C28 H28A 118.9
C29 C28 H28A 118.9
O2 C29 C28 117.7(7)
O2 C29 C24 125.3(6)
C28 C29 C24 117.0(7)
C15 C30 H30A 109.5
C15 C30 H30B 109.5
H30A C30 H30B 109.5
C15 C30 H30C 109.5
H30A C30 H30C 109.5
H30B C30 H30C 109.5
C15 C31 H31A 109.5
C15 C31 H31B 109.5
H31A C31 H31B 109.5
C15 C31 H31C 109.5
H31A C31 H31C 109.5
H31B C31 H31C 109.5
O3 Ni2 O4 84.3(2)
O3 Ni2 N4 168.5(3)
O4 Ni2 N4 89.7(2)
O3 Ni2 N3 93.6(3)
O4 Ni2 N3 172.1(3)
N4 Ni2 N3 93.6(2)
C32 O3 Ni2 129.0(5)
C60 O4 Ni2 119.7(5)
C38 N3 C45 119.4(6)
C38 N3 Ni2 128.2(5)
C45 N3 Ni2 112.0(5)
C48 N4 C47 121.6(6)
C48 N4 Ni2 126.0(5)
C47 N4 Ni2 112.1(5)
O3 C32 C33 117.8(7)
O3 C32 C37 124.6(7)
C33 C32 C37 117.6(8)
C34 C33 C32 122.4(7)
C34 C33 H33A 118.8
C32 C33 H33A 118.8
C33 C34 C35 119.4(7)
C33 C34 H34A 120.3
C35 C34 H34A 120.3
C36 C35 C34 120.1(7)
C36 C35 H35A 119.9
C34 C35 H35A 119.9
C35 C36 C37 122.9(7)
C35 C36 H36A 118.5
C37 C36 H36A 118.5
C36 C37 C32 117.5(6)
C36 C37 C38 121.4(6)
C32 C37 C38 121.0(7)
N3 C38 C37 123.3(7)
N3 C38 C39 121.5(6)
C37 C38 C39 115.2(7)
C44 C39 C40 120.4(7)
C44 C39 C38 120.8(7)
C40 C39 C38 118.7(8)
C39 C40 C41 119.8(9)
C39 C40 H40A 120.1
C41 C40 H40A 120.1
C42 C41 C40 119.0(9)
C42 C41 H41A 120.5
C40 C41 H41A 120.5
C43 C42 C41 120.8(8)
C43 C42 H42A 119.6
C41 C42 H42A 119.6
C42 C43 C44 119.6(10)
C42 C43 H43A 120.2
C44 C43 H43A 120.2
C39 C44 C43 120.4(9)
C39 C44 H44A 119.8
C43 C44 H44A 119.8
N3 C45 C46 114.5(6)
N3 C45 H45A 108.6
C46 C45 H45A 108.6
N3 C45 H45B 108.6
C46 C45 H45B 108.6
H45A C45 H45B 107.6
C62 C46 C45 107.1(6)
C62 C46 C47 112.2(7)
C45 C46 C47 110.2(5)
C62 C46 C61 109.8(6)
C45 C46 C61 111.8(7)
C47 C46 C61 105.8(7)
N4 C47 C46 111.2(6)
N4 C47 H47A 109.4
C46 C47 H47A 109.4
N4 C47 H47B 109.4
C46 C47 H47B 109.4
H47A C47 H47B 108.0
N4 C48 C55 120.8(6)
N4 C48 C49 123.1(6)
C55 C48 C49 116.0(7)
C50 C49 C54 119.5(7)
C50 C49 C48 122.6(9)
C54 C49 C48 118.0(8)
C51 C50 C49 119.1(9)
C51 C50 H50A 120.4
C49 C50 H50A 120.4
C52 C51 C50 120.6(10)
C52 C51 H51A 119.7
C50 C51 H51A 119.7
C53 C52 C51 120.5(9)
C53 C52 H52A 119.7
C51 C52 H52A 119.7
C52 C53 C54 120.8(10)
C52 C53 H53A 119.6
C54 C53 H53A 119.6
C53 C54 C49 119.4(9)
C53 C54 H54A 120.3
C49 C54 H54A 120.3
C60 C55 C56 120.9(7)
C60 C55 C48 118.5(7)
C56 C55 C48 120.0(7)
C57 C56 C55 120.5(7)
C57 C56 H56A 119.7
C55 C56 H56A 119.7
C58 C57 C56 119.7(9)
C58 C57 H57A 120.1
C56 C57 H57A 120.1
C59 C58 C57 121.6(7)
C59 C58 H58A 119.2
C57 C58 H58A 119.2
C58 C59 C60 120.9(8)
C58 C59 H59A 119.6
C60 C59 H59A 119.6
O4 C60 C55 125.5(6)
O4 C60 C59 118.1(7)
C55 C60 C59 116.3(8)
C46 C61 H61A 109.5
C46 C61 H61B 109.5
H61A C61 H61B 109.5
C46 C61 H61C 109.5
H61A C61 H61C 109.5
H61B C61 H61C 109.5
C46 C62 H62A 109.5
C46 C62 H62B 109.5
H62A C62 H62B 109.5
C46 C62 H62C 109.5
H62A C62 H62C 109.5
H62B C62 H62C 109.5

loop_
_geom_bond_atom_site_label_1
_geom_bond_atom_site_label_2
_geom_bond_distance
Ni1 O2 1.841(4)
Ni1 O1 1.841(5)
Ni1 N2 1.896(6)
Ni1 N1 1.918(5)
O1 C1 1.286(8)
O2 C29 1.307(9)
N1 C7 1.319(9)
N1 C14 1.458(9)
N2 C17 1.302(8)
N2 C16 1.497(8)
C1 C6 1.413(9)
C1 C2 1.415(11)
C2 C3 1.369(9)
C2 H2A 0.9300
C3 C4 1.378(9)
C3 H3A 0.9300
C4 C5 1.363(11)
C4 H4A 0.9300
C5 C6 1.410(10)
C5 H5A 0.9300
C6 C7 1.449(10)
C7 C8 1.528(9)
C8 C9 1.381(10)
C8 C13 1.403(10)
C9 C10 1.377(10)
C9 H9A 0.9300
C10 C11 1.354(10)
C10 H10A 0.9300
C11 C12 1.395(12)
C11 H11A 0.9300
C12 C13 1.390(9)
C12 H12A 0.9300
C13 H13A 0.9300
C14 C15 1.514(10)
C14 H14A 0.9700
C14 H14B 0.9700
C15 C31 1.510(10)
C15 C30 1.553(9)
C15 C16 1.557(10)
C16 H16A 0.9700
C16 H16B 0.9700
C17 C24 1.481(9)
C17 C18 1.490(11)
C18 C19 1.381(11)
C18 C23 1.388(11)
C19 C20 1.386(10)
C19 H19A 0.9300
C20 C21 1.388(12)
C20 H20A 0.9300
C21 C22 1.366(12)
C21 H21A 0.9300
C22 C23 1.384(11)
C22 H22A 0.9300
C23 H23A 0.9300
C24 C25 1.405(9)
C24 C29 1.415(11)
C25 C26 1.361(9)
C25 H25A 0.9300
C26 C27 1.398(11)
C26 H26A 0.9300
C27 C28 1.347(10)
C27 H27A 0.9300
C28 C29 1.415(9)
C28 H28A 0.9300
C30 H30A 0.9600
C30 H30B 0.9600
C30 H30C 0.9600
C31 H31A 0.9600
C31 H31B 0.9600
C31 H31C 0.9600
Ni2 O3 1.833(5)
Ni2 O4 1.872(5)
Ni2 N4 1.904(6)
Ni2 N3 1.907(6)
O3 C32 1.304(9)
O4 C60 1.298(9)
N3 C38 1.292(9)
N3 C45 1.498(8)
N4 C48 1.281(9)
N4 C47 1.466(8)
C32 C33 1.419(10)
C32 C37 1.441(9)
C33 C34 1.358(10)
C33 H33A 0.9300
C34 C35 1.387(9)
C34 H34A 0.9300
C35 C36 1.365(10)
C35 H35A 0.9300
C36 C37 1.391(10)
C36 H36A 0.9300
C37 C38 1.460(9)
C38 C39 1.511(9)
C39 C44 1.364(11)
C39 C40 1.384(10)
C40 C41 1.400(10)
C40 H40A 0.9300
C41 C42 1.386(12)
C41 H41A 0.9300
C42 C43 1.375(12)
C42 H42A 0.9300
C43 C44 1.393(10)
C43 H43A 0.9300
C44 H44A 0.9300
C45 C46 1.528(10)
C45 H45A 0.9700
C45 H45B 0.9700
C46 C62 1.527(10)
C46 C47 1.562(10)
C46 C61 1.564(10)
C47 H47A 0.9700
C47 H47B 0.9700
C48 C55 1.477(9)
C48 C49 1.500(10)
C49 C50 1.387(11)
C49 C54 1.399(11)
C50 C51 1.385(11)
C50 H50A 0.9300
C51 C52 1.374(12)
C51 H51A 0.9300
C52 C53 1.343(12)
C52 H52A 0.9300
C53 C54 1.385(11)
C53 H53A 0.9300
C54 H54A 0.9300
C55 C60 1.400(10)
C55 C56 1.403(10)
C56 C57 1.375(8)
C56 H56A 0.9300
C57 C58 1.367(11)
C57 H57A 0.9300
C58 C59 1.362(11)
C58 H58A 0.9300
C59 C60 1.444(9)
C59 H59A 0.9300
C61 H61A 0.9600
C61 H61B 0.9600
C61 H61C 0.9600
C62 H62A 0.9600
C62 H62B 0.9600
C62 H62C 0.9600

loop_
_geom_torsion_atom_site_label_1
_geom_torsion_atom_site_label_2
_geom_torsion_atom_site_label_3
_geom_torsion_atom_site_label_4
_geom_torsion
O2 Ni1 O1 C1 -169.8(8)
N2 Ni1 O1 C1 -111.3(13)
N1 Ni1 O1 C1 21.5(8)
O1 Ni1 O2 C29 -165.6(8)
N2 Ni1 O2 C29 23.3(8)
N1 Ni1 O2 C29 -97.8(15)
O2 Ni1 N1 C7 -79.4(17)
O1 Ni1 N1 C7 -12.6(8)
N2 Ni1 N1 C7 159.7(8)
O2 Ni1 N1 C14 91.0(14)
O1 Ni1 N1 C14 157.9(6)
N2 Ni1 N1 C14 -29.9(6)
O2 Ni1 N2 C17 -16.1(8)
O1 Ni1 N2 C17 -73.8(17)
N1 Ni1 N2 C17 153.5(8)
O2 Ni1 N2 C16 155.5(5)
O1 Ni1 N2 C16 97.7(13)
N1 Ni1 N2 C16 -35.0(6)
Ni1 O1 C1 C6 -16.7(14)
Ni1 O1 C1 C2 164.6(6)
O1 C1 C2 C3 179.6(9)
C6 C1 C2 C3 0.8(14)
C1 C2 C3 C4 0.3(15)
C2 C3 C4 C5 -0.6(14)
C3 C4 C5 C6 -0.4(15)
C4 C5 C6 C1 1.5(15)
C4 C5 C6 C7 -175.6(9)
O1 C1 C6 C5 179.6(9)
C2 C1 C6 C5 -1.7(13)
O1 C1 C6 C7 -3.3(14)
C2 C1 C6 C7 175.4(8)
C14 N1 C7 C6 -170.1(7)
Ni1 N1 C7 C6 -0.5(12)
C14 N1 C7 C8 7.6(12)
Ni1 N1 C7 C8 177.2(6)
C5 C6 C7 N1 -171.3(9)
C1 C6 C7 N1 11.7(13)
C5 C6 C7 C8 11.0(12)
C1 C6 C7 C8 -166.0(8)
N1 C7 C8 C9 -88.6(11)
C6 C7 C8 C9 89.3(10)
N1 C7 C8 C13 92.5(10)
C6 C7 C8 C13 -89.6(9)
C13 C8 C9 C10 -3.6(14)
C7 C8 C9 C10 177.5(7)
C8 C9 C10 C11 1.1(14)
C9 C10 C11 C12 3.0(14)
C10 C11 C12 C13 -4.5(14)
C11 C12 C13 C8 2.1(12)
C9 C8 C13 C12 2.0(12)
C7 C8 C13 C12 -179.1(7)
C7 N1 C14 C15 -117.5(8)
Ni1 N1 C14 C15 71.7(7)
N1 C14 C15 C31 -161.6(6)
N1 C14 C15 C30 77.8(8)
N1 C14 C15 C16 -38.1(8)
C17 N2 C16 C15 -114.9(8)
Ni1 N2 C16 C15 72.5(7)
C31 C15 C16 N2 85.4(8)
C14 C15 C16 N2 -35.6(8)
C30 C15 C16 N2 -156.4(6)
C16 N2 C17 C24 -167.8(7)
Ni1 N2 C17 C24 3.4(13)
C16 N2 C17 C18 12.8(13)
Ni1 N2 C17 C18 -176.0(7)
N2 C17 C18 C19 96.9(10)
C24 C17 C18 C19 -82.6(9)
N2 C17 C18 C23 -85.4(11)
C24 C17 C18 C23 95.2(9)
C23 C18 C19 C20 0.6(11)
C17 C18 C19 C20 178.4(6)
C18 C19 C20 C21 -0.5(11)
C19 C20 C21 C22 0.9(11)
C20 C21 C22 C23 -1.4(12)
C21 C22 C23 C18 1.4(12)
C19 C18 C23 C22 -1.0(11)
C17 C18 C23 C22 -178.8(7)
N2 C17 C24 C25 -175.6(9)
C18 C17 C24 C25 3.9(12)
N2 C17 C24 C29 9.1(13)
C18 C17 C24 C29 -171.4(9)
C29 C24 C25 C26 -1.9(14)
C17 C24 C25 C26 -177.2(8)
C24 C25 C26 C27 1.0(15)
C25 C26 C27 C28 -0.3(17)
C26 C27 C28 C29 0.3(17)
Ni1 O2 C29 C28 162.6(6)
Ni1 O2 C29 C24 -18.6(15)
C27 C28 C29 O2 177.7(10)
C27 C28 C29 C24 -1.1(15)
C25 C24 C29 O2 -176.9(9)
C17 C24 C29 O2 -1.6(15)
C25 C24 C29 C28 1.8(14)
C17 C24 C29 C28 177.2(8)
O4 Ni2 O3 C32 177.9(8)
N4 Ni2 O3 C32 -123.1(13)
N3 Ni2 O3 C32 5.5(8)
O3 Ni2 O4 C60 -144.8(6)
N4 Ni2 O4 C60 45.0(6)
O3 Ni2 N3 C38 -5.1(8)
N4 Ni2 N3 C38 165.9(7)
O3 Ni2 N3 C45 167.7(5)
N4 Ni2 N3 C45 -21.3(5)
O3 Ni2 N4 C48 -90.3(15)
O4 Ni2 N4 C48 -31.7(8)
N3 Ni2 N4 C48 141.1(8)
O3 Ni2 N4 C47 83.4(13)
O4 Ni2 N4 C47 142.0(5)
N3 Ni2 N4 C47 -45.2(6)
Ni2 O3 C32 C33 178.6(6)
Ni2 O3 C32 C37 -3.3(14)
O3 C32 C33 C34 178.6(9)
C37 C32 C33 C34 0.3(14)
C32 C33 C34 C35 -1.8(15)
C33 C34 C35 C36 2.8(15)
C34 C35 C36 C37 -2.5(15)
C35 C36 C37 C32 1.0(14)
C35 C36 C37 C38 -175.4(8)
O3 C32 C37 C36 -178.0(9)
C33 C32 C37 C36 0.1(12)
O3 C32 C37 C38 -1.6(14)
C33 C32 C37 C38 176.6(8)
C45 N3 C38 C37 -170.0(7)
Ni2 N3 C38 C37 2.3(12)
C45 N3 C38 C39 9.1(12)
Ni2 N3 C38 C39 -178.6(5)
C36 C37 C38 N3 178.3(8)
C32 C37 C38 N3 2.0(13)
C36 C37 C38 C39 -0.9(12)
C32 C37 C38 C39 -177.1(8)
N3 C38 C39 C44 -79.4(11)
C37 C38 C39 C44 99.8(9)
N3 C38 C39 C40 102.9(10)
C37 C38 C39 C40 -78.0(10)
C44 C39 C40 C41 -0.5(13)
C38 C39 C40 C41 177.3(7)
C39 C40 C41 C42 2.2(13)
C40 C41 C42 C43 -3.1(15)
C41 C42 C43 C44 2.2(15)
C40 C39 C44 C43 -0.5(14)
C38 C39 C44 C43 -178.2(8)
C42 C43 C44 C39 -0.4(14)
C38 N3 C45 C46 -116.3(8)
Ni2 N3 C45 C46 70.2(7)
N3 C45 C46 C62 -168.5(6)
N3 C45 C46 C47 -46.1(8)
N3 C45 C46 C61 71.2(8)
C48 N4 C47 C46 -110.5(9)
Ni2 N4 C47 C46 75.5(7)
C62 C46 C47 N4 91.3(8)
C45 C46 C47 N4 -28.0(9)
C61 C46 C47 N4 -149.0(7)
C47 N4 C48 C55 -170.5(7)
Ni2 N4 C48 C55 2.6(13)
C47 N4 C48 C49 5.8(14)
Ni2 N4 C48 C49 178.9(7)
N4 C48 C49 C50 95.3(11)
C55 C48 C49 C50 -88.2(10)
N4 C48 C49 C54 -84.0(11)
C55 C48 C49 C54 92.5(9)
C54 C49 C50 C51 1.3(12)
C48 C49 C50 C51 -178.0(7)
C49 C50 C51 C52 -0.2(13)
C50 C51 C52 C53 -1.5(14)
C51 C52 C53 C54 2.0(15)
C52 C53 C54 C49 -0.8(14)
C50 C49 C54 C53 -0.9(12)
C48 C49 C54 C53 178.5(7)
N4 C48 C55 C60 25.5(13)
C49 C48 C55 C60 -151.1(8)
N4 C48 C55 C56 -163.6(9)
C49 C48 C55 C56 19.8(12)
C60 C55 C56 C57 0.5(14)
C48 C55 C56 C57 -170.2(8)
C55 C56 C57 C58 2.5(14)
C56 C57 C58 C59 -2.6(16)
C57 C58 C59 C60 -0.2(15)
Ni2 O4 C60 C55 -32.1(12)
Ni2 O4 C60 C59 150.6(6)
C56 C55 C60 O4 179.5(9)
C48 C55 C60 O4 -9.7(13)
C56 C55 C60 C59 -3.2(13)
C48 C55 C60 C59 167.6(7)
C58 C59 C60 O4 -179.4(9)
C58 C59 C60 C55 3.1(13)
